data_7213055
loop_
_publ_author_name
'Liu, Lumei'
'Wang, Xiqu'
'Bontchev, Ranko'
'Ross, Kent'
'Jacobson, Allan J.'

_publ_section_title
;
 Influence of reaction conditions on the electrochemical-hydrothermal
 synthesis of two ammonium vanadium phosphates: (NH4)2VO(HPO4)2&#x00B7;H2O
 and (NH4)2VO(V0.88P1.12O7)
;
_journal_issue 7
_journal_name_full 'Journal of Materials Chemistry'
_journal_page_first 1585
_journal_paper_doi 10.1039/a901956a
_journal_volume 9
_journal_year 1999
_chemical_formula_sum 'H12 N2 O10 P2 V'
_chemical_formula_weight 313.00
_chemical_name_systematic
; 
 ? 
;
_space_group_IT_number 1
_symmetry_space_group_name_Hall 'P 1'
_symmetry_space_group_name_H-M 'P 1'
_atom_sites_solution_hydrogens geom
_atom_sites_solution_primary direct
_atom_sites_solution_secondary difmap
_audit_creation_method SHELXL
_cell_angle_alpha 73.472(2)
_cell_angle_beta 80.085(2)
_cell_angle_gamma 85.077(2)
_cell_formula_units_Z 2
_cell_length_a 7.2499(8)
_cell_length_b 8.1244(9)
_cell_length_c 8.6529(9)
_cell_measurement_temperature 293(2)
_cell_volume 480.94(9)
_computing_structure_refinement 'SHELXL-93 (Sheldrick, 1993)'
_computing_structure_solution 'SHELXS-86 (Sheldrick, 1990)'
_diffrn_ambient_temperature 293(2)
_diffrn_radiation_monochromator graphite
_diffrn_radiation_source 'fine-focus sealed tube'
_diffrn_radiation_type MoK\a
_diffrn_radiation_wavelength 0.71073
_diffrn_reflns_av_R_equivalents 0.0594
_diffrn_reflns_av_sigmaI/netI 0.1542
_diffrn_reflns_limit_h_max 9
_diffrn_reflns_limit_h_min -9
_diffrn_reflns_limit_k_max 10
_diffrn_reflns_limit_k_min -5
_diffrn_reflns_limit_l_max 11
_diffrn_reflns_limit_l_min -9
_diffrn_reflns_number 3034
_diffrn_reflns_theta_max 28.44
_diffrn_reflns_theta_min 2.49
_exptl_absorpt_coefficient_mu 1.410
_exptl_crystal_density_diffrn 2.161
_exptl_crystal_F_000 318
_refine_diff_density_max 1.314
_refine_diff_density_min -1.125
_refine_diff_density_rms 0.237
_refine_ls_abs_structure_details 'Flack H D (1983), Acta Cryst. A39, 876-881'
_refine_ls_abs_structure_Flack 0.18(7)
_refine_ls_extinction_coef 0.0042(47)
_refine_ls_extinction_expression Fc^*^=kFc[1+0.001xFc^2^\l^3^/sin(2\q)]^-1/4^
_refine_ls_extinction_method SHELXL
_refine_ls_goodness_of_fit_all 0.995
_refine_ls_goodness_of_fit_obs 1.096
_refine_ls_matrix_type full
_refine_ls_number_parameters 152
_refine_ls_number_reflns 2509
_refine_ls_number_restraints 3
_refine_ls_restrained_S_all 0.995
_refine_ls_restrained_S_obs 1.095
_refine_ls_R_factor_all 0.1001
_refine_ls_R_factor_obs 0.0797
_refine_ls_shift/esd_max 0.000
_refine_ls_shift/esd_mean 0.000
_refine_ls_structure_factor_coef Fsqd
_refine_ls_weighting_details 'w=1/[\s^2^(Fo^2^)+(0.0980P)^2^+0.0000P] where P=(Fo^2^+2Fc^2^)/3'
_refine_ls_weighting_scheme calc
_refine_ls_wR_factor_all 0.2045
_refine_ls_wR_factor_obs 0.1937
_reflns_number_observed 1867
_reflns_number_total 2509
_reflns_observed_criterion >2sigma(I)
_cod_data_source_file 901956asup1.cif
_cod_data_source_block compound_1
_cod_depositor_comments
;
The following automatic conversions were performed:

'_refine_ls_weighting_scheme' value 'calc
w=1/[\s^2^(Fo^2^)+(0.0980P)^2^+0.0000P] where P=(Fo^2^+2Fc^2^)/3' was
changed to 'calc'. New tag '_refine_ls_weighting_details' was
created. The value of the new tag was set to
'w=1/[\s^2^(Fo^2^)+(0.0980P)^2^+0.0000P] where P=(Fo^2^+2Fc^2^)/3'.

Automatic conversion script
Id: cif_fix_values 3143 2015-03-26 13:38:13Z robertas 
;
_cod_database_code 7213055

loop_
_symmetry_equiv_pos_as_xyz
'x, y, z'

loop_
_atom_site_aniso_label
_atom_site_aniso_U_11
_atom_site_aniso_U_22
_atom_site_aniso_U_33
_atom_site_aniso_U_23
_atom_site_aniso_U_13
_atom_site_aniso_U_12
V1 0.0169(14) 0.0126(15) 0.0114(11) -0.0029(10) -0.0024(10) 0.0061(10)
V2 0.0119(13) 0.0102(14) 0.0109(11) -0.0024(10) -0.0023(10) -0.0035(9)
P1 0.007(2) 0.007(2) 0.012(2) -0.0004(13) -0.0011(13) 0.0015(12)
P2 0.007(2) 0.011(2) 0.010(2) -0.0041(14) -0.0036(14) 0.0022(13)
P3 0.010(2) 0.008(2) 0.010(2) -0.0030(13) -0.0030(14) 0.0007(13)
P4 0.008(2) 0.015(2) 0.011(2) -0.0063(14) 0.0005(14) -0.0007(14)

loop_
_atom_site_label
_atom_site_type_symbol
_atom_site_fract_x
_atom_site_fract_y
_atom_site_fract_z
_atom_site_U_iso_or_equiv
_atom_site_thermal_displace_type
_atom_site_occupancy
_atom_site_calc_flag
V1 V 0.3175(3) 0.5823(3) 0.8613(3) 0.0141(6) Uani 1 d
V2 V 0.8236(3) 0.5514(3) 0.8602(3) 0.0109(6) Uani 1 d
P1 P 1.0698(5) 0.8410(4) 0.5962(4) 0.0096(8) Uani 1 d
P2 P 0.6016(5) 0.4669(4) 0.5875(4) 0.0090(8) Uani 1 d
P3 P 0.5096(5) 0.2931(4) 1.1262(4) 0.0092(7) Uani 1 d
P4 P -0.0137(5) 0.7359(5) 1.0938(4) 0.0107(8) Uani 1 d
O1 O 0.7057(13) 0.3590(12) 1.0348(12) 0.015(2) Uiso 1 d
O2 O 0.5239(12) 0.6570(11) 0.8626(11) 0.008(2) Uiso 1 d
O3 O 0.4460(13) 0.3906(13) 1.2626(12) 0.017(2) Uiso 1 d
O4 O 0.4027(12) 0.4710(12) 0.6821(11) 0.012(2) Uiso 1 d
O5 O 1.1450(15) 0.7629(13) 0.4512(13) 0.021(2) Uiso 1 d
O6 O 0.0439(13) 0.4739(11) 0.8548(11) 0.010(2) Uiso 1 d
O7 O 0.8769(13) 0.7669(11) 0.6777(11) 0.011(2) Uiso 1 d
O8 O 0.3580(13) 0.3480(12) 1.0154(12) 0.013(2) Uiso 1 d
O9 O 0.2187(12) 0.7919(11) 0.7096(11) 0.010(2) Uiso 1 d
O10 O 0.7552(13) 0.4426(12) 0.7004(11) 0.012(2) Uiso 1 d
O11 O 0.1725(12) 0.6461(11) 1.0493(11) 0.009(2) Uiso 1 d
O12 O 0.5192(14) 0.1051(12) 1.2039(12) 0.016(2) Uiso 1 d
O13 O 0.8237(12) 0.6804(11) 1.0232(11) 0.009(2) Uiso 1 d
O14 O 0.0089(14) 0.9307(13) 1.0309(13) 0.022(2) Uiso 1 d
O15 O 1.0456(14) 1.0354(13) 0.5320(13) 0.019(2) Uiso 1 d
O16 O -0.0642(14) 0.6792(13) 1.2826(13) 0.022(2) Uiso 1 d
O17 O 0.6272(12) 0.3253(12) 0.5027(11) 0.011(2) Uiso 1 d
O18 O 0.6296(12) 0.6508(12) 0.4572(11) 0.012(2) Uiso 1 d
N1 N 0.5441(16) 0.9825(15) 0.5350(14) 0.015(3) Uiso 1 d
N2 N 0.0121(17) 0.1748(16) 0.1947(15) 0.017(3) Uiso 1 d
N3 N 1.1259(17) 1.3656(15) 0.5283(15) 0.018(3) Uiso 1 d
N4 N 0.4614(16) 0.7861(14) 1.1683(14) 0.012(3) Uiso 1 d
OW1 O 0.7622(18) 0.0751(17) 0.8192(16) 0.042(4) Uiso 1 d
OW2 O 0.3471(16) 0.0744(15) 0.8475(15) 0.029(3) Uiso 1 d

loop_
_atom_type_symbol
_atom_type_description
_atom_type_scat_dispersion_real
_atom_type_scat_dispersion_imag
_atom_type_scat_source
O O 0.0106 0.0060 'International Tables Vol C Tables 4.2.6.8 and 6.1.1.4'
P P 0.1023 0.0942 'International Tables Vol C Tables 4.2.6.8 and 6.1.1.4'
V V 0.3005 0.5294 'International Tables Vol C Tables 4.2.6.8 and 6.1.1.4'
N N 0.0061 0.0033 'International Tables Vol C Tables 4.2.6.8 and 6.1.1.4'
H H 0.0000 0.0000 'International Tables Vol C Tables 4.2.6.8 and 6.1.1.4'

loop_
_geom_angle_atom_site_label_1
_geom_angle_atom_site_label_2
_geom_angle_atom_site_label_3
_geom_angle
_geom_angle_site_symmetry_1
_geom_angle_site_symmetry_3
O2 V1 O11 99.3(4) . .
O2 V1 O4 96.8(4) . .
O11 V1 O4 163.0(4) . .
O2 V1 O9 97.5(4) . .
O11 V1 O9 90.8(4) . .
O4 V1 O9 92.3(4) . .
O2 V1 O8 96.2(4) . .
O11 V1 O8 86.9(4) . .
O4 V1 O8 86.1(4) . .
O9 V1 O8 166.3(4) . .
O2 V1 O6 177.9(5) . .
O11 V1 O6 82.6(4) . .
O4 V1 O6 81.2(4) . .
O9 V1 O6 83.4(4) . .
O8 V1 O6 83.0(4) . .
O6 V2 O1 97.8(4) 1_655 .
O6 V2 O13 98.0(4) 1_655 .
O1 V2 O13 89.5(4) . .
O6 V2 O10 96.6(4) 1_655 .
O1 V2 O10 87.7(4) . .
O13 V2 O10 165.3(4) . .
O6 V2 O7 96.4(4) 1_655 .
O1 V2 O7 165.7(4) . .
O13 V2 O7 90.5(4) . .
O10 V2 O7 88.7(4) . .
O6 V2 O2 178.9(5) 1_655 .
O1 V2 O2 82.7(4) . .
O13 V2 O2 82.9(4) . .
O10 V2 O2 82.4(4) . .
O7 V2 O2 83.1(3) . .
O15 P1 O9 111.1(6) . 1_655
O15 P1 O7 108.7(5) . .
O9 P1 O7 113.4(5) 1_655 .
O15 P1 O5 109.5(6) . .
O9 P1 O5 105.6(6) 1_655 .
O7 P1 O5 108.5(6) . .
O17 P2 O4 110.9(5) . .
O17 P2 O10 109.3(5) . .
O4 P2 O10 112.2(5) . .
O17 P2 O18 110.7(5) . .
O4 P2 O18 106.7(5) . .
O10 P2 O18 107.0(5) . .
O12 P3 O8 113.0(6) . .
O12 P3 O1 111.1(6) . .
O8 P3 O1 111.8(5) . .
O12 P3 O3 109.5(6) . .
O8 P3 O3 103.7(5) . .
O1 P3 O3 107.3(6) . .
O11 P4 O14 108.7(5) . .
O11 P4 O16 107.3(5) . .
O14 P4 O16 110.9(6) . .
O11 P4 O13 112.0(6) . 1_455
O14 P4 O13 110.7(5) . 1_455
O16 P4 O13 107.2(5) . 1_455
P3 O1 V2 141.4(6) . .
V1 O2 V2 136.2(5) . .
P2 O4 V1 126.7(6) . .
V2 O6 V1 134.0(5) 1_455 .
P1 O7 V2 127.5(5) . .
P3 O8 V1 127.1(6) . .
P1 O9 V1 138.7(6) 1_455 .
P2 O10 V2 138.1(6) . .
P4 O11 V1 139.0(6) . .
P4 O13 V2 132.2(6) 1_655 .

loop_
_geom_bond_atom_site_label_1
_geom_bond_atom_site_label_2
_geom_bond_distance
_geom_bond_site_symmetry_2
V1 O2 1.665(9) .
V1 O11 1.955(9) .
V1 O4 1.994(10) .
V1 O9 1.995(9) .
V1 O8 2.020(10) .
V1 O6 2.254(10) .
V2 O6 1.664(9) 1_655
V2 O1 1.974(10) .
V2 O13 1.982(10) .
V2 O10 1.987(10) .
V2 O7 2.011(9) .
V2 O2 2.266(9) .
P1 O15 1.524(11) .
P1 O9 1.535(9) 1_655
P1 O7 1.542(10) .
P1 O5 1.559(11) .
P2 O17 1.515(10) .
P2 O4 1.533(9) .
P2 O10 1.569(10) .
P2 O18 1.599(9) .
P3 O12 1.484(10) .
P3 O8 1.537(10) .
P3 O1 1.561(10) .
P3 O3 1.585(11) .
P4 O11 1.521(9) .
P4 O14 1.533(11) .
P4 O16 1.552(11) .
P4 O13 1.570(10) 1_455
O6 V2 1.664(9) 1_455
O9 P1 1.535(9) 1_455
O13 P4 1.570(10) 1_655
